data_7159458
loop_
_publ_author_name
'Yamamoto, Koji'
'Matsui, Shun'
'Kato, Shin-Ichiro'
'Nakamura, Yosuke'

_publ_section_title
;
 A series of boron difluoride complexes of azinylcarbazoles: synthesis and
 structure-property relationships.
;
_journal_issue 26
_journal_name_full 'Organic &amp; biomolecular chemistry'
_journal_page_first 5398
_journal_page_last 5405
_journal_paper_doi 10.1039/d3ob00795b
_journal_volume 21
_journal_year 2023
_chemical_formula_moiety 'C24 H26 B F2 N3'
_chemical_formula_sum 'C24 H26 B F2 N3'
_chemical_formula_weight 405.29
_space_group_crystal_system monoclinic
_space_group_IT_number 14
_space_group_name_Hall '-P 2ybc'
_space_group_name_H-M_alt 'P 1 21/c 1'
_atom_sites_solution_hydrogens geom
_atom_sites_solution_primary dual
_audit_creation_date 2023-04-05
_audit_creation_method
;
Olex2 1.3
(compiled 2020.11.12 svn.r5f609507 for OlexSys, GUI svn.r6408)
;
_audit_update_record
;
2023-04-05 deposited with the CCDC.	2023-06-14 downloaded from the CCDC.
;
_cell_angle_alpha 90
_cell_angle_beta 110.399(5)
_cell_angle_gamma 90
_cell_formula_units_Z 4
_cell_length_a 17.7244(8)
_cell_length_b 10.0495(3)
_cell_length_c 12.6371(5)
_cell_measurement_reflns_used 14366
_cell_measurement_temperature 130
_cell_measurement_theta_max 29.7460
_cell_measurement_theta_min 2.4430
_cell_volume 2109.78(16)
_computing_cell_refinement 'CrysAlisPro 1.171.42.72a (Rigaku OD, 2022)'
_computing_data_collection 'CrysAlisPro 1.171.42.72a (Rigaku OD, 2022)'
_computing_data_reduction 'CrysAlisPro 1.171.42.72a (Rigaku OD, 2022)'
_computing_molecular_graphics 'Olex2 1.3 (Dolomanov et al., 2009)'
_computing_publication_material 'Olex2 1.3 (Dolomanov et al., 2009)'
_computing_structure_refinement 'SHELXL 2018/3 (Sheldrick, 2015)'
_computing_structure_solution 'SHELXT 2018/2 (Sheldrick, 2018)'
_diffrn_ambient_temperature 130
_diffrn_detector PILT
_diffrn_detector_area_resol_mean 5.8140
_diffrn_measured_fraction_theta_full 0.999
_diffrn_measured_fraction_theta_max 0.934
_diffrn_measurement_details
;
List of Runs (angles in degrees, time in seconds):

  # Type    Start    End  Width  t~exp~   \w     \q     \k     \f   Frames
#--------------------------------------------------------------------------
  1  \w   -103.00  77.00   0.25    5.00    --  -13.00  55.00-108.00  720
  2  \w    -83.00  53.00   0.25    5.00    --  -13.00  55.00-180.00  544
  3  \w    -39.00  21.00   0.25    5.00    --  -13.00  27.00 108.00  240
  4  \w     14.00  75.00   0.25    5.00    --  -13.00  55.00 108.00  244
  5  \w     -1.00  59.25   0.25    5.00    --  -13.00  55.00  36.00  241
  6  \w   -103.00  76.50   0.25    5.00    --  -13.00  55.00 -36.00  718
;
_diffrn_measurement_device 'AFC11 (Right): Eulerian 3 circle'
_diffrn_measurement_device_type 'Rigaku Pilatus 200K'
_diffrn_measurement_method '\w scans'
_diffrn_orient_matrix_type 'CrysAlisPro convention (1999,Acta A55,543-557)'
_diffrn_orient_matrix_UB_11 0.0088945000
_diffrn_orient_matrix_UB_12 0.0544887000
_diffrn_orient_matrix_UB_13 0.0380586000
_diffrn_orient_matrix_UB_21 0.0367851000
_diffrn_orient_matrix_UB_22 -0.0307679000
_diffrn_orient_matrix_UB_23 0.0326841000
_diffrn_orient_matrix_UB_31 0.0198029000
_diffrn_orient_matrix_UB_32 0.0326669000
_diffrn_orient_matrix_UB_33 -0.0326827000
_diffrn_radiation_monochromator Confocal
_diffrn_radiation_probe x-ray
_diffrn_radiation_type 'Mo K\a'
_diffrn_radiation_wavelength 0.71073
_diffrn_reflns_av_R_equivalents 0.0421
_diffrn_reflns_av_unetI/netI 0.0362
_diffrn_reflns_Laue_measured_fraction_full 0.999
_diffrn_reflns_Laue_measured_fraction_max 0.934
_diffrn_reflns_limit_h_max 21
_diffrn_reflns_limit_h_min -23
_diffrn_reflns_limit_k_max 13
_diffrn_reflns_limit_k_min -13
_diffrn_reflns_limit_l_max 17
_diffrn_reflns_limit_l_min -17
_diffrn_reflns_number 35577
_diffrn_reflns_point_group_measured_fraction_full 0.999
_diffrn_reflns_point_group_measured_fraction_max 0.934
_diffrn_reflns_theta_full 25.242
_diffrn_reflns_theta_max 29.853
_diffrn_reflns_theta_min 2.658
_diffrn_source 'Rotating Anode'
_diffrn_source_type 'Enhance (Mo) X-ray Source'
_exptl_absorpt_coefficient_mu 0.087
_exptl_absorpt_correction_T_max 1.00000
_exptl_absorpt_correction_T_min 0.78534
_exptl_absorpt_correction_type multi-scan
_exptl_absorpt_process_details
;
CrysAlisPro 1.171.42.72a (Rigaku Oxford Diffraction, 2022)
Empirical absorption correction using spherical harmonics,
implemented in SCALE3 ABSPACK scaling algorithm.
;
_exptl_crystal_colour 'clear yellow'
_exptl_crystal_colour_lustre clear
_exptl_crystal_colour_primary yellow
_exptl_crystal_density_diffrn 1.276
_exptl_crystal_description plate
_exptl_crystal_F_000 856
_exptl_crystal_size_max 0.27
_exptl_crystal_size_mid 0.25
_exptl_crystal_size_min 0.03
_refine_diff_density_max 0.393
_refine_diff_density_min -0.308
_refine_diff_density_rms 0.047
_refine_ls_extinction_method none
_refine_ls_goodness_of_fit_ref 1.041
_refine_ls_hydrogen_treatment constr
_refine_ls_matrix_type full
_refine_ls_number_parameters 310
_refine_ls_number_reflns 5666
_refine_ls_number_restraints 0
_refine_ls_restrained_S_all 1.041
_refine_ls_R_factor_all 0.0699
_refine_ls_R_factor_gt 0.0482
_refine_ls_shift/su_max 0.000
_refine_ls_shift/su_mean 0.000
_refine_ls_structure_factor_coef Fsqd
_refine_ls_weighting_details 'w=1/[\s^2^(Fo^2^)+(0.0636P)^2^+0.5952P] where P=(Fo^2^+2Fc^2^)/3'
_refine_ls_weighting_scheme calc
_refine_ls_wR_factor_gt 0.1183
_refine_ls_wR_factor_ref 0.1282
_reflns_Friedel_coverage 0.000
_reflns_number_gt 4251
_reflns_number_total 5666
_reflns_threshold_expression 'I > 2\s(I)'
_cod_data_source_file d3ob00795b2.cif
_cod_data_source_block 190703_yamakou_2_autored
_cod_database_code 7159458
_shelx_shelxl_version_number 2018/3
_chemical_oxdiff_formula 'C24 H26 B F2 N3'
_shelx_space_group_comment
;
The symmetry employed for this shelxl refinement is uniquely defined
by the following loop, which should always be used as a source of
symmetry information in preference to the above space-group names.
They are only intended as comments.
;
_reflns_odcompleteness_completeness 93.26
_reflns_odcompleteness_iscentric 1
_reflns_odcompleteness_theta 29.79
_olex2_refinement_description
;
1. Fixed Uiso
 At 1.2 times of:
  All C(H) groups
 At 1.5 times of:
  All C(H,H,H) groups
2. Others
 Sof(C1)=Sof(H1A)=Sof(H1B)=Sof(H1C)=1-FVAR(1)
 Sof(C00S)=Sof(H00R)=Sof(H00S)=Sof(H00T)=FVAR(1)
 Sof(C00V)=Sof(H00Z)=Sof(HA)=Sof(HB)=1-FVAR(2)
 Sof(C00U)=Sof(H00X)=Sof(H00Y)=Sof(H)=FVAR(2)
 Sof(C2)=Sof(H2A)=Sof(H2B)=Sof(H2C)=1-FVAR(3)
 Sof(C00T)=Sof(H00U)=Sof(H00V)=Sof(H00W)=FVAR(3)
3.a Aromatic/amide H refined with riding coordinates:
 C00A(H00A), C00B(H00B), C00F(H00F), C00H(H00H), C00I(H00I), C00K(H00K),
 C00L(H00L), C00M(H00M)
3.b Idealised Me refined as rotating group:
 C00N(H00C,H00D,H00E), C00P(H00G,H00J,H00N), C00Q(H00O,H00P,H00Q), C00S(H00R,
 H00S,H00T), C00T(H00U,H00V,H00W), C00U(H00X,H00Y,H), C1(H1A,H1B,H1C),
 C00V(H00Z,HA,HB), C2(H2A,H2B,H2C)
;
_olex2_submission_special_instructions 'No special instructions were received'
_oxdiff_exptl_absorpt_empirical_details
;
Empirical correction (ABSPACK) includes:
- Absorption correction using spherical harmonics
- Frame scaling
- Detector area scaling
;
_oxdiff_exptl_absorpt_empirical_full_max 1.910
_oxdiff_exptl_absorpt_empirical_full_min 0.610

loop_
_space_group_symop_operation_xyz
'x, y, z'
'-x, y+1/2, -z+1/2'
'-x, -y, -z'
'x, -y-1/2, z-1/2'

loop_
_atom_site_label
_atom_site_type_symbol
_atom_site_fract_x
_atom_site_fract_y
_atom_site_fract_z
_atom_site_U_iso_or_equiv
_atom_site_adp_type
_atom_site_occupancy
_atom_site_site_symmetry_order
_atom_site_calc_flag
_atom_site_refinement_flags_posn
_atom_site_refinement_flags_adp
_atom_site_refinement_flags_occupancy
_atom_site_disorder_assembly
_atom_site_disorder_group
F001 F 0.52469(5) 0.79842(10) 0.38579(8) 0.0435(3) Uani 1 1 d . . . . .
F002 F 0.59962(6) 0.91643(8) 0.53781(10) 0.0503(3) Uani 1 1 d . . . . .
N003 N 0.54127(6) 0.70824(10) 0.56816(9) 0.0213(2) Uani 1 1 d . . . . .
N004 N 0.65608(6) 0.71398(10) 0.49453(9) 0.0213(2) Uani 1 1 d . . . . .
N005 N 0.42927(7) 0.71791(12) 0.63059(10) 0.0301(3) Uani 1 1 d . . . . .
C006 C 0.73188(7) 0.34170(12) 0.63425(10) 0.0190(2) Uani 1 1 d . . . . .
C007 C 0.63303(7) 0.52207(12) 0.60182(10) 0.0185(2) Uani 1 1 d . . . . .
C008 C 0.56256(7) 0.58406(12) 0.61327(10) 0.0197(3) Uani 1 1 d . . . . .
C009 C 0.67503(7) 0.59138(12) 0.54426(10) 0.0189(2) Uani 1 1 d . . . . .
C00A C 0.66305(7) 0.39673(12) 0.64659(10) 0.0193(2) Uani 1 1 d . . . . .
H00A H 0.635613 0.347939 0.686518 0.023 Uiso 1 1 calc R U . . .
C00B C 0.77243(8) 0.41443(12) 0.57531(10) 0.0200(3) Uani 1 1 d . . . . .
H00B H 0.819278 0.378183 0.566156 0.024 Uiso 1 1 calc R U . . .
C00C C 0.74471(7) 0.53858(12) 0.53040(10) 0.0195(3) Uani 1 1 d . . . . .
C00D C 0.76492(8) 0.20501(12) 0.68209(11) 0.0216(3) Uani 1 1 d . . . . .
C00E C 0.77139(8) 0.63838(12) 0.46851(10) 0.0203(3) Uani 1 1 d . . . . .
C00F C 0.51405(8) 0.52464(13) 0.66653(11) 0.0232(3) Uani 1 1 d . . . . .
H00F H 0.526052 0.438083 0.698165 0.028 Uiso 1 1 calc R U . . .
C00G C 0.71503(8) 0.74363(12) 0.44710(10) 0.0208(3) Uani 1 1 d . . . . .
C00H C 0.72411(8) 0.85586(13) 0.38781(11) 0.0247(3) Uani 1 1 d . . . . .
H00H H 0.685676 0.925832 0.370533 0.030 Uiso 1 1 calc R U . . .
C00I C 0.83782(8) 0.64793(12) 0.43450(11) 0.0222(3) Uani 1 1 d . . . . .
H00I H 0.875363 0.576752 0.449413 0.027 Uiso 1 1 calc R U . . .
C00J C 0.84969(8) 0.76129(13) 0.37866(11) 0.0230(3) Uani 1 1 d . . . . .
C00K C 0.79076(8) 0.86242(13) 0.35481(11) 0.0256(3) Uani 1 1 d . . . . .
H00K H 0.797161 0.938562 0.314193 0.031 Uiso 1 1 calc R U . . .
C00L C 0.44866(9) 0.59367(14) 0.67234(11) 0.0278(3) Uani 1 1 d . . . . .
H00L H 0.415398 0.552001 0.707474 0.033 Uiso 1 1 calc R U . . .
C00M C 0.47606(8) 0.76839(14) 0.58030(11) 0.0267(3) Uani 1 1 d . . . . .
H00M H 0.463214 0.855161 0.549429 0.032 Uiso 1 1 calc R U . . .
C00N C 0.71013(9) 0.13384(13) 0.73420(13) 0.0288(3) Uani 1 1 d . . . . .
H00C H 0.706889 0.185919 0.798042 0.043 Uiso 1 1 calc R U . . .
H00D H 0.732154 0.045556 0.760648 0.043 Uiso 1 1 calc R U . . .
H00E H 0.656193 0.124410 0.677326 0.043 Uiso 1 1 calc R U . . .
C00O C 0.92428(8) 0.77302(13) 0.34412(12) 0.0258(3) Uani 1 1 d . . . . .
C00P C 0.84812(9) 0.22282(14) 0.77377(13) 0.0307(3) Uani 1 1 d . . . . .
H00G H 0.884402 0.266462 0.741172 0.046 Uiso 1 1 calc R U . . .
H00J H 0.869984 0.135528 0.803666 0.046 Uiso 1 1 calc R U . . .
H00N H 0.843057 0.277827 0.834983 0.046 Uiso 1 1 calc R U . . .
C00Q C 0.77160(9) 0.11749(13) 0.58573(12) 0.0291(3) Uani 1 1 d . . . . .
H00O H 0.718997 0.112390 0.525141 0.044 Uiso 1 1 calc R U . . .
H00P H 0.789079 0.027882 0.614472 0.044 Uiso 1 1 calc R U . . .
H00Q H 0.810960 0.156488 0.556248 0.044 Uiso 1 1 calc R U . . .
B00R B 0.58288(9) 0.79081(14) 0.49298(14) 0.0263(3) Uani 1 1 d . . . . .
C00S C 0.99852(14) 0.7349(5) 0.4417(3) 0.0383(9) Uani 0.730(11) 1 d . . P A 1
H00R H 1.002712 0.790574 0.507164 0.057 Uiso 0.730(11) 1 calc R U P A 1
H00S H 1.046223 0.748124 0.420614 0.057 Uiso 0.730(11) 1 calc R U P A 1
H00T H 0.994956 0.641146 0.460800 0.057 Uiso 0.730(11) 1 calc R U P A 1
C00T C 0.93665(15) 0.9165(2) 0.3088(3) 0.0396(8) Uani 0.770(7) 1 d . . P A 1
H00U H 0.891001 0.941736 0.241608 0.059 Uiso 0.770(7) 1 calc R U P A 1
H00V H 0.986461 0.920816 0.291720 0.059 Uiso 0.770(7) 1 calc R U P A 1
H00W H 0.940321 0.977956 0.370618 0.059 Uiso 0.770(7) 1 calc R U P A 1
C00U C 0.91201(19) 0.6837(4) 0.2406(3) 0.0423(9) Uani 0.786(11) 1 d . . P A 1
H00X H 0.904871 0.591273 0.259958 0.063 Uiso 0.786(11) 1 calc R U P A 1
H00Y H 0.959256 0.689999 0.217541 0.063 Uiso 0.786(11) 1 calc R U P A 1
H H 0.864098 0.712970 0.178397 0.063 Uiso 0.786(11) 1 calc R U P A 1
C1 C 0.9909(5) 0.6594(17) 0.4028(12) 0.054(4) Uani 0.270(11) 1 d . . P A 2
H1A H 1.003933 0.661593 0.484782 0.081 Uiso 0.270(11) 1 calc R U P A 2
H1B H 1.039707 0.676393 0.385280 0.081 Uiso 0.270(11) 1 calc R U P A 2
H1C H 0.969213 0.571759 0.373733 0.081 Uiso 0.270(11) 1 calc R U P A 2
C00V C 0.9056(5) 0.766(2) 0.2236(7) 0.052(5) Uani 0.214(11) 1 d . . P A 2
H00Z H 0.876688 0.682754 0.194764 0.078 Uiso 0.214(11) 1 calc R U P A 2
HA H 0.955688 0.767636 0.207022 0.078 Uiso 0.214(11) 1 calc R U P A 2
HB H 0.871926 0.841668 0.187188 0.078 Uiso 0.214(11) 1 calc R U P A 2
C2 C 0.9706(7) 0.8998(10) 0.3967(14) 0.066(5) Uani 0.230(7) 1 d . . P A 2
H2A H 0.933573 0.975693 0.379604 0.098 Uiso 0.230(7) 1 calc R U P A 2
H2B H 1.013204 0.915974 0.365401 0.098 Uiso 0.230(7) 1 calc R U P A 2
H2C H 0.994716 0.888748 0.478746 0.098 Uiso 0.230(7) 1 calc R U P A 2

loop_
_atom_site_aniso_label
_atom_site_aniso_U_11
_atom_site_aniso_U_22
_atom_site_aniso_U_33
_atom_site_aniso_U_23
_atom_site_aniso_U_13
_atom_site_aniso_U_12
F001 0.0278(5) 0.0575(6) 0.0418(5) 0.0261(4) 0.0078(4) 0.0086(4)
F002 0.0431(6) 0.0202(4) 0.0992(9) -0.0140(5) 0.0393(6) -0.0037(4)
N003 0.0180(5) 0.0211(5) 0.0231(5) -0.0031(4) 0.0051(4) 0.0030(4)
N004 0.0215(6) 0.0182(5) 0.0244(5) 0.0019(4) 0.0082(4) 0.0027(4)
N005 0.0247(6) 0.0371(7) 0.0297(6) -0.0026(5) 0.0110(5) 0.0087(5)
C006 0.0181(6) 0.0167(5) 0.0219(6) -0.0005(4) 0.0066(5) 0.0003(4)
C007 0.0154(6) 0.0193(6) 0.0204(6) -0.0027(4) 0.0059(5) 0.0003(4)
C008 0.0174(6) 0.0209(6) 0.0186(6) -0.0045(4) 0.0037(5) 0.0009(4)
C009 0.0183(6) 0.0170(6) 0.0201(6) -0.0011(4) 0.0049(5) 0.0008(4)
C00A 0.0185(6) 0.0194(6) 0.0204(6) -0.0017(4) 0.0075(5) -0.0013(4)
C00B 0.0170(6) 0.0189(6) 0.0253(6) -0.0017(4) 0.0089(5) 0.0012(4)
C00C 0.0183(6) 0.0185(6) 0.0220(6) -0.0007(4) 0.0073(5) -0.0008(4)
C00D 0.0203(6) 0.0173(6) 0.0289(6) 0.0036(5) 0.0106(5) 0.0025(4)
C00E 0.0210(6) 0.0174(6) 0.0222(6) -0.0002(4) 0.0070(5) -0.0009(4)
C00F 0.0211(7) 0.0261(6) 0.0229(6) -0.0026(5) 0.0085(5) 0.0018(5)
C00G 0.0197(6) 0.0201(6) 0.0217(6) -0.0004(5) 0.0062(5) 0.0004(5)
C00H 0.0255(7) 0.0196(6) 0.0269(6) 0.0036(5) 0.0064(5) 0.0030(5)
C00I 0.0220(7) 0.0189(6) 0.0262(6) 0.0003(5) 0.0091(5) -0.0004(5)
C00J 0.0224(7) 0.0228(6) 0.0236(6) -0.0009(5) 0.0077(5) -0.0041(5)
C00K 0.0267(7) 0.0223(6) 0.0263(6) 0.0052(5) 0.0076(5) -0.0022(5)
C00L 0.0240(7) 0.0347(7) 0.0266(7) -0.0037(5) 0.0113(6) 0.0028(5)
C00M 0.0225(7) 0.0293(7) 0.0271(7) -0.0036(5) 0.0070(5) 0.0076(5)
C00N 0.0289(7) 0.0222(6) 0.0393(8) 0.0080(5) 0.0171(6) 0.0018(5)
C00O 0.0238(7) 0.0228(6) 0.0323(7) 0.0041(5) 0.0119(6) -0.0037(5)
C00P 0.0247(7) 0.0275(7) 0.0366(8) 0.0069(6) 0.0064(6) 0.0026(5)
C00Q 0.0346(8) 0.0187(6) 0.0385(8) -0.0008(5) 0.0186(6) 0.0030(5)
B00R 0.0221(8) 0.0191(7) 0.0379(8) 0.0027(6) 0.0108(6) 0.0021(5)
C00S 0.0206(11) 0.048(2) 0.0452(15) 0.0173(13) 0.0099(10) 0.0017(11)
C00T 0.0305(13) 0.0282(10) 0.063(2) 0.0128(10) 0.0204(12) -0.0040(8)
C00U 0.0449(15) 0.0439(19) 0.0476(14) -0.0092(12) 0.0282(12) -0.0119(12)
C1 0.025(4) 0.070(8) 0.073(7) 0.041(6) 0.024(4) 0.015(4)
C00V 0.029(4) 0.093(14) 0.035(4) 0.004(5) 0.012(3) 0.005(5)
C2 0.057(7) 0.046(5) 0.109(12) -0.024(6) 0.047(8) -0.025(5)

loop_
_atom_type_symbol
_atom_type_description
_atom_type_scat_dispersion_real
_atom_type_scat_dispersion_imag
_atom_type_scat_source
C C 0.0033 0.0016 'International Tables Vol C Tables 4.2.6.8 and 6.1.1.4'
H H 0.0000 0.0000 'International Tables Vol C Tables 4.2.6.8 and 6.1.1.4'
B B 0.0013 0.0007 'International Tables Vol C Tables 4.2.6.8 and 6.1.1.4'
N N 0.0061 0.0033 'International Tables Vol C Tables 4.2.6.8 and 6.1.1.4'
F F 0.0171 0.0103 'International Tables Vol C Tables 4.2.6.8 and 6.1.1.4'

loop_
_geom_angle_atom_site_label_1
_geom_angle_atom_site_label_2
_geom_angle_atom_site_label_3
_geom_angle
_geom_angle_site_symmetry_1
_geom_angle_site_symmetry_3
_geom_angle_publ_flag
C008 N003 B00R 126.54(10) . . ?
C00M N003 C008 118.68(11) . . ?
C00M N003 B00R 114.66(11) . . ?
C009 N004 C00G 106.63(10) . . ?
C009 N004 B00R 122.67(11) . . ?
C00G N004 B00R 130.66(11) . . ?
C00M N005 C00L 115.41(12) . . ?
C00A C006 C00B 118.74(11) . . ?
C00A C006 C00D 122.64(11) . . ?
C00B C006 C00D 118.63(11) . . ?
C009 C007 C008 118.24(11) . . ?
C009 C007 C00A 117.45(11) . . ?
C00A C007 C008 124.30(11) . . ?
N003 C008 C007 118.22(11) . . ?
N003 C008 C00F 117.61(11) . . ?
C00F C008 C007 124.17(11) . . ?
N004 C009 C007 126.72(11) . . ?
N004 C009 C00C 111.50(11) . . ?
C007 C009 C00C 121.78(11) . . ?
C006 C00A C007 122.14(11) . . ?
C006 C00A H00A 118.9 . . ?
C007 C00A H00A 118.9 . . ?
C006 C00B H00B 119.7 . . ?
C00C C00B C006 120.68(11) . . ?
C00C C00B H00B 119.7 . . ?
C009 C00C C00E 105.75(10) . . ?
C00B C00C C009 119.21(11) . . ?
C00B C00C C00E 135.03(12) . . ?
C006 C00D C00P 109.12(10) . . ?
C006 C00D C00Q 108.92(10) . . ?
C00N C00D C006 112.13(11) . . ?
C00N C00D C00P 108.47(11) . . ?
C00N C00D C00Q 108.00(11) . . ?
C00P C00D C00Q 110.18(11) . . ?
C00G C00E C00C 106.21(11) . . ?
C00I C00E C00C 133.28(11) . . ?
C00I C00E C00G 120.46(11) . . ?
C008 C00F H00F 120.6 . . ?
C00L C00F C008 118.82(12) . . ?
C00L C00F H00F 120.6 . . ?
N004 C00G C00E 109.89(11) . . ?
C00H C00G N004 130.01(12) . . ?
C00H C00G C00E 120.10(12) . . ?
C00G C00H H00H 121.0 . . ?
C00K C00H C00G 118.09(12) . . ?
C00K C00H H00H 121.0 . . ?
C00E C00I H00I 119.8 . . ?
C00E C00I C00J 120.42(12) . . ?
C00J C00I H00I 119.8 . . ?
C00I C00J C00K 117.72(12) . . ?
C00I C00J C00O 120.25(12) . . ?
C00K C00J C00O 122.03(11) . . ?
C00H C00K C00J 123.13(12) . . ?
C00H C00K H00K 118.4 . . ?
C00J C00K H00K 118.4 . . ?
N005 C00L C00F 123.32(13) . . ?
N005 C00L H00L 118.3 . . ?
C00F C00L H00L 118.3 . . ?
N003 C00M H00M 116.9 . . ?
N005 C00M N003 126.11(13) . . ?
N005 C00M H00M 116.9 . . ?
C00D C00N H00C 109.5 . . ?
C00D C00N H00D 109.5 . . ?
C00D C00N H00E 109.5 . . ?
H00C C00N H00D 109.5 . . ?
H00C C00N H00E 109.5 . . ?
H00D C00N H00E 109.5 . . ?
C00J C00O C00T 112.11(13) . . ?
C00J C00O C00U 108.47(13) . . ?
C00J C00O C1 112.2(3) . . ?
C00J C00O C2 108.9(4) . . ?
C00S C00O C00J 109.95(14) . . ?
C00S C00O C00T 107.6(2) . . ?
C00S C00O C00U 111.8(3) . . ?
C00U C00O C00T 106.9(2) . . ?
C00V C00O C00J 113.2(4) . . ?
C00V C00O C1 108.0(10) . . ?
C00V C00O C2 113.0(11) . . ?
C2 C00O C1 101.0(9) . . ?
C00D C00P H00G 109.5 . . ?
C00D C00P H00J 109.5 . . ?
C00D C00P H00N 109.5 . . ?
H00G C00P H00J 109.5 . . ?
H00G C00P H00N 109.5 . . ?
H00J C00P H00N 109.5 . . ?
C00D C00Q H00O 109.5 . . ?
C00D C00Q H00P 109.5 . . ?
C00D C00Q H00Q 109.5 . . ?
H00O C00Q H00P 109.5 . . ?
H00O C00Q H00Q 109.5 . . ?
H00P C00Q H00Q 109.5 . . ?
F001 B00R N003 105.37(11) . . ?
F001 B00R N004 112.62(12) . . ?
F002 B00R F001 109.38(12) . . ?
F002 B00R N003 107.83(12) . . ?
F002 B00R N004 113.90(12) . . ?
N004 B00R N003 107.24(10) . . ?
C00O C00S H00R 109.5 . . ?
C00O C00S H00S 109.5 . . ?
C00O C00S H00T 109.5 . . ?
H00R C00S H00S 109.5 . . ?
H00R C00S H00T 109.5 . . ?
H00S C00S H00T 109.5 . . ?
C00O C00T H00U 109.5 . . ?
C00O C00T H00V 109.5 . . ?
C00O C00T H00W 109.5 . . ?
H00U C00T H00V 109.5 . . ?
H00U C00T H00W 109.5 . . ?
H00V C00T H00W 109.5 . . ?
C00O C00U H00X 109.5 . . ?
C00O C00U H00Y 109.5 . . ?
C00O C00U H 109.5 . . ?
H00X C00U H00Y 109.5 . . ?
H00X C00U H 109.5 . . ?
H00Y C00U H 109.5 . . ?
C00O C1 H1A 109.5 . . ?
C00O C1 H1B 109.5 . . ?
C00O C1 H1C 109.5 . . ?
H1A C1 H1B 109.5 . . ?
H1A C1 H1C 109.5 . . ?
H1B C1 H1C 109.5 . . ?
C00O C00V H00Z 109.5 . . ?
C00O C00V HA 109.5 . . ?
C00O C00V HB 109.5 . . ?
H00Z C00V HA 109.5 . . ?
H00Z C00V HB 109.5 . . ?
HA C00V HB 109.5 . . ?
C00O C2 H2A 109.5 . . ?
C00O C2 H2B 109.5 . . ?
C00O C2 H2C 109.5 . . ?
H2A C2 H2B 109.5 . . ?
H2A C2 H2C 109.5 . . ?
H2B C2 H2C 109.5 . . ?

loop_
_geom_bond_atom_site_label_1
_geom_bond_atom_site_label_2
_geom_bond_distance
_geom_bond_site_symmetry_2
_geom_bond_publ_flag
F001 B00R 1.3894(18) . ?
F002 B00R 1.3732(17) . ?
N003 C008 1.3693(16) . ?
N003 C00M 1.3597(16) . ?
N003 B00R 1.6196(19) . ?
N004 C009 1.3707(15) . ?
N004 C00G 1.4058(17) . ?
N004 B00R 1.5041(18) . ?
N005 C00L 1.3523(18) . ?
N005 C00M 1.3100(19) . ?
C006 C00A 1.3968(17) . ?
C006 C00B 1.4066(17) . ?
C006 C00D 1.5325(16) . ?
C007 C008 1.4474(17) . ?
C007 C009 1.3949(17) . ?
C007 C00A 1.4072(17) . ?
C008 C00F 1.3972(18) . ?
C009 C00C 1.4101(17) . ?
C00A H00A 0.9500 . ?
C00B H00B 0.9500 . ?
C00B C00C 1.3877(17) . ?
C00C C00E 1.4487(17) . ?
C00D C00N 1.5278(18) . ?
C00D C00P 1.5355(19) . ?
C00D C00Q 1.5397(18) . ?
C00E C00G 1.4148(17) . ?
C00E C00I 1.3903(18) . ?
C00F H00F 0.9500 . ?
C00F C00L 1.3746(18) . ?
C00G C00H 1.3941(17) . ?
C00H H00H 0.9500 . ?
C00H C00K 1.385(2) . ?
C00I H00I 0.9500 . ?
C00I C00J 1.3941(17) . ?
C00J C00K 1.4125(19) . ?
C00J C00O 1.5344(19) . ?
C00K H00K 0.9500 . ?
C00L H00L 0.9500 . ?
C00M H00M 0.9500 . ?
C00N H00C 0.9800 . ?
C00N H00D 0.9800 . ?
C00N H00E 0.9800 . ?
C00O C00S 1.506(3) . ?
C00O C00T 1.548(2) . ?
C00O C00U 1.538(3) . ?
C00O C1 1.624(9) . ?
C00O C00V 1.443(9) . ?
C00O C2 1.536(9) . ?
C00P H00G 0.9800 . ?
C00P H00J 0.9800 . ?
C00P H00N 0.9800 . ?
C00Q H00O 0.9800 . ?
C00Q H00P 0.9800 . ?
C00Q H00Q 0.9800 . ?
C00S H00R 0.9800 . ?
C00S H00S 0.9800 . ?
C00S H00T 0.9800 . ?
C00T H00U 0.9800 . ?
C00T H00V 0.9800 . ?
C00T H00W 0.9800 . ?
C00U H00X 0.9800 . ?
C00U H00Y 0.9800 . ?
C00U H 0.9800 . ?
C1 H1A 0.9800 . ?
C1 H1B 0.9800 . ?
C1 H1C 0.9800 . ?
C00V H00Z 0.9800 . ?
C00V HA 0.9800 . ?
C00V HB 0.9800 . ?
C2 H2A 0.9800 . ?
C2 H2B 0.9800 . ?
C2 H2C 0.9800 . ?

loop_
_geom_torsion_atom_site_label_1
_geom_torsion_atom_site_label_2
_geom_torsion_atom_site_label_3
_geom_torsion_atom_site_label_4
_geom_torsion
_geom_torsion_site_symmetry_1
_geom_torsion_site_symmetry_2
_geom_torsion_site_symmetry_3
_geom_torsion_site_symmetry_4
_geom_torsion_publ_flag
N003 C008 C00F C00L -0.86(18) . . . . ?
N004 C009 C00C C00B -179.77(11) . . . . ?
N004 C009 C00C C00E 1.00(14) . . . . ?
N004 C00G C00H C00K 176.82(13) . . . . ?
C006 C00B C00C C009 -0.12(18) . . . . ?
C006 C00B C00C C00E 178.83(13) . . . . ?
C007 C008 C00F C00L 179.87(12) . . . . ?
C007 C009 C00C C00B -0.11(18) . . . . ?
C007 C009 C00C C00E -179.34(11) . . . . ?
C008 N003 C00M N005 -1.1(2) . . . . ?
C008 N003 B00R F001 112.90(13) . . . . ?
C008 N003 B00R F002 -130.36(12) . . . . ?
C008 N003 B00R N004 -7.30(17) . . . . ?
C008 C007 C009 N004 -1.04(18) . . . . ?
C008 C007 C009 C00C 179.36(11) . . . . ?
C008 C007 C00A C006 -179.32(11) . . . . ?
C008 C00F C00L N005 -1.1(2) . . . . ?
C009 N004 C00G C00E -0.40(13) . . . . ?
C009 N004 C00G C00H -179.54(13) . . . . ?
C009 N004 B00R F001 -110.24(14) . . . . ?
C009 N004 B00R F002 124.45(14) . . . . ?
C009 N004 B00R N003 5.23(16) . . . . ?
C009 C007 C008 N003 -0.75(16) . . . . ?
C009 C007 C008 C00F 178.52(11) . . . . ?
C009 C007 C00A C006 -0.37(17) . . . . ?
C009 C00C C00E C00G -1.19(13) . . . . ?
C009 C00C C00E C00I 176.22(13) . . . . ?
C00A C006 C00B C00C 0.10(18) . . . . ?
C00A C006 C00D C00N 4.96(17) . . . . ?
C00A C006 C00D C00P -115.25(13) . . . . ?
C00A C006 C00D C00Q 124.43(13) . . . . ?
C00A C007 C008 N003 178.20(11) . . . . ?
C00A C007 C008 C00F -2.54(19) . . . . ?
C00A C007 C009 N004 179.95(11) . . . . ?
C00A C007 C009 C00C 0.34(17) . . . . ?
C00B C006 C00A C007 0.15(18) . . . . ?
C00B C006 C00D C00N -174.87(11) . . . . ?
C00B C006 C00D C00P 64.92(14) . . . . ?
C00B C006 C00D C00Q -55.40(15) . . . . ?
C00B C00C C00E C00G 179.76(14) . . . . ?
C00B C00C C00E C00I -2.8(2) . . . . ?
C00C C00E C00G N004 1.00(14) . . . . ?
C00C C00E C00G C00H -179.76(11) . . . . ?
C00C C00E C00I C00J -177.22(13) . . . . ?
C00D C006 C00A C007 -179.68(11) . . . . ?
C00D C006 C00B C00C 179.94(11) . . . . ?
C00E C00G C00H C00K -2.25(18) . . . . ?
C00E C00I C00J C00K -2.22(18) . . . . ?
C00E C00I C00J C00O 178.35(12) . . . . ?
C00G N004 C009 C007 179.97(12) . . . . ?
C00G N004 C009 C00C -0.39(14) . . . . ?
C00G N004 B00R F001 67.44(17) . . . . ?
C00G N004 B00R F002 -57.87(19) . . . . ?
C00G N004 B00R N003 -177.09(11) . . . . ?
C00G C00E C00I C00J -0.11(18) . . . . ?
C00G C00H C00K C00J -0.2(2) . . . . ?
C00I C00E C00G N004 -176.81(11) . . . . ?
C00I C00E C00G C00H 2.43(18) . . . . ?
C00I C00J C00K C00H 2.4(2) . . . . ?
C00I C00J C00O C00S -47.2(3) . . . . ?
C00I C00J C00O C00T -166.87(17) . . . . ?
C00I C00J C00O C00U 75.3(2) . . . . ?
C00I C00J C00O C1 -12.2(8) . . . . ?
C00I C00J C00O C00V 110.2(10) . . . . ?
C00I C00J C00O C2 -123.2(7) . . . . ?
C00K C00J C00O C00S 133.4(2) . . . . ?
C00K C00J C00O C00T 13.7(2) . . . . ?
C00K C00J C00O C00U -104.1(2) . . . . ?
C00K C00J C00O C1 168.4(8) . . . . ?
C00K C00J C00O C00V -69.2(10) . . . . ?
C00K C00J C00O C2 57.4(7) . . . . ?
C00L N005 C00M N003 -0.8(2) . . . . ?
C00M N003 C008 C007 -178.78(11) . . . . ?
C00M N003 C008 C00F 1.91(17) . . . . ?
C00M N003 B00R F001 -63.11(14) . . . . ?
C00M N003 B00R F002 53.63(15) . . . . ?
C00M N003 B00R N004 176.68(11) . . . . ?
C00M N005 C00L C00F 1.9(2) . . . . ?
C00O C00J C00K C00H -178.16(12) . . . . ?
B00R N003 C008 C007 5.35(18) . . . . ?
B00R N003 C008 C00F -173.96(11) . . . . ?
B00R N003 C00M N005 175.21(13) . . . . ?
B00R N004 C009 C007 -1.86(19) . . . . ?
B00R N004 C009 C00C 177.77(11) . . . . ?
B00R N004 C00G C00E -178.37(12) . . . . ?
B00R N004 C00G C00H 2.5(2) . . . . ?
